data_4088812
loop_
_publ_author_name
'Lau, Ka-Cheong'
'Jordan, Richard F.'

_publ_section_title
;
 Reactivity of (Pyridine-Diimine)Fe Alkyl Complexes with Carbon Dioxide
;
_journal_issue 21
_journal_name_full Organometallics
_journal_page_first 3658
_journal_paper_doi 10.1021/acs.organomet.6b00470
_journal_volume 35
_journal_year 2016
_chemical_formula_moiety 'C37 H55 Fe N3 P'
_chemical_formula_sum 'C37 H55 Fe N3 P'
_chemical_formula_weight 628.66
_space_group_crystal_system monoclinic
_space_group_IT_number 14
_space_group_name_Hall '-P 2ybc'
_space_group_name_H-M_alt 'P 1 21/c 1'
_atom_sites_solution_hydrogens geom
_atom_sites_solution_primary direct
_atom_sites_solution_secondary difmap
_audit_creation_date 2015-11-12
_audit_creation_method
;
Olex2 1.2
(compiled 2015.09.30 svn.r3233 for OlexSys, GUI svn.r5103)
;
_cell_angle_alpha 90
_cell_angle_beta 100.567(2)
_cell_angle_gamma 90
_cell_formula_units_Z 4
_cell_length_a 17.2088(12)
_cell_length_b 12.6102(8)
_cell_length_c 16.3707(11)
_cell_measurement_reflns_used 9889
_cell_measurement_temperature 100(2)
_cell_measurement_theta_max 2.25
_cell_measurement_theta_min 25.02
_cell_volume 3492.3(4)
_computing_cell_refinement 'SAINT V.8.34A (Bruker AXS Inc., 2013)'
_computing_data_collection 'APEX2 v.2014.9-0 (Bruker AXS Inc., 2014)'
_computing_data_reduction 'SAINT V.8.34A (Bruker AXS Inc., 2013)'
_computing_molecular_graphics
;
OLEX2: a complete structure solution, refinement and analysis program 
Dolomanov et al., 2009

Mercury: visualization and analysis of crystal structures
Macrae, et al., 2006

O. V. Dolomanov, L. J. Bourhis, R. J. Gildea, J. A. K. Howard and H. Puschmann.
J. Appl. Cryst. (2009). 42, 339-341;

C. F. Macrae, P. R. Edgington, P. McCabe, E. Pidcock, G. P. Shields, R. Taylor,
M. Towler and J. van de Streek, J. Appl. Cryst. (2006). 39, 453-457.
;
_computing_publication_material
;
 APEX3 v.2015.5-2 (Bruker AXS Inc., 2015)
 OLEX2 (Dolomanov et al., 2009)
;
_computing_structure_refinement 'XL-2014/7 (Sheldrick, 2015b)'
_computing_structure_solution 'XT 2014/5 (Sheldrick, 2015a)'
_diffrn_ambient_temperature 100(2)
_diffrn_detector_area_resol_mean 10.4167
_diffrn_measured_fraction_theta_full 0.996
_diffrn_measured_fraction_theta_max 0.996
_diffrn_measurement_device_type 'Bruker D8 Venture PHOTON 100 CMOS'
_diffrn_measurement_method 'omega and phi scans'
_diffrn_radiation_monochromator mirrors
_diffrn_radiation_type MoK\a
_diffrn_radiation_wavelength 0.71073
_diffrn_reflns_av_R_equivalents 0.0661
_diffrn_reflns_av_unetI/netI 0.0545
_diffrn_reflns_Laue_measured_fraction_full 0.996
_diffrn_reflns_Laue_measured_fraction_max 0.996
_diffrn_reflns_limit_h_max 20
_diffrn_reflns_limit_h_min -20
_diffrn_reflns_limit_k_max 14
_diffrn_reflns_limit_k_min -14
_diffrn_reflns_limit_l_max 19
_diffrn_reflns_limit_l_min -19
_diffrn_reflns_number 30607
_diffrn_reflns_point_group_measured_fraction_full 0.996
_diffrn_reflns_point_group_measured_fraction_max 0.996
_diffrn_reflns_theta_full 25.053
_diffrn_reflns_theta_max 25.053
_diffrn_reflns_theta_min 2.258
_diffrn_source 'INCOATEC ImuS micro-focus source'
_exptl_absorpt_coefficient_mu 0.506
_exptl_absorpt_correction_T_max 0.7452
_exptl_absorpt_correction_T_min 0.6168
_exptl_absorpt_correction_type multi-scan
_exptl_absorpt_process_details
;
SADABS-2014/5 (Bruker,2014/5) was used for absorption correction.
wR2(int) was 0.1604 before and 0.0722 after correction.
The Ratio of minimum to maximum transmission is 0.8277.
The \l/2 correction factor is 0.00150.
;
_exptl_crystal_colour black
_exptl_crystal_colour_primary black
_exptl_crystal_density_diffrn 1.196
_exptl_crystal_description block
_exptl_crystal_F_000 1356
_exptl_crystal_size_max 0.48
_exptl_crystal_size_mid 0.24
_exptl_crystal_size_min 0.18
_refine_diff_density_max 0.499
_refine_diff_density_min -0.590
_refine_diff_density_rms 0.074
_refine_ls_extinction_method none
_refine_ls_goodness_of_fit_ref 1.045
_refine_ls_hydrogen_treatment constr
_refine_ls_matrix_type full
_refine_ls_number_parameters 696
_refine_ls_number_reflns 6181
_refine_ls_number_restraints 2190
_refine_ls_restrained_S_all 0.902
_refine_ls_R_factor_all 0.0933
_refine_ls_R_factor_gt 0.0751
_refine_ls_shift/su_max 0.000
_refine_ls_shift/su_mean 0.000
_refine_ls_structure_factor_coef Fsqd
_refine_ls_weighting_details 'w=1/[\s^2^(Fo^2^)+(0.0257P)^2^+14.8502P] where P=(Fo^2^+2Fc^2^)/3'
_refine_ls_weighting_scheme calc
_refine_ls_wR_factor_gt 0.1483
_refine_ls_wR_factor_ref 0.1560
_reflns_Friedel_coverage 0.000
_reflns_number_gt 5039
_reflns_number_total 6181
_reflns_threshold_expression 'I > 2\s(I)'
_cod_data_source_file om6b00470_si_002.cif
_cod_data_source_block (PDI)Fe(Me)PMe3
_cod_database_code 4088812
_shelx_space_group_comment
;
The symmetry employed for this shelxl refinement is uniquely defined
by the following loop, which should always be used as a source of
symmetry information in preference to the above space-group names.
They are only intended as comments.
;
_shelx_estimated_absorpt_t_max 0.914
_shelx_estimated_absorpt_t_min 0.793
_olex2_refinement_description
;
1. Fixed Uiso
 At 1.2 times of:
  All C(H) groups
 At 1.5 times of:
  All C(H,H,H) groups
2. Restrained distances
 C36A-C35A \\sim C36-C35 \\sim C37A-C35A \\sim C37-C35 \\sim C28A-C26A \\sim
C28-C26 \\sim C28A-C27A ~
 C28-C27 \\sim C15-C14 \\sim C15A-C14A \\sim C16-C14 \\sim C16A-C14A \\sim
C7-C5 \\sim C7A-C5A \\sim C7-C6
 \\sim C7A-C6A
 with sigma of 0.02
3. Uiso/Uaniso restraints and constraints
All non-hydrogen atoms have similar U: within 2A with sigma of 0.04 and sigma
for terminal atoms of 0.08
Uanis(C35) = Uanis(C35A)
Uanis(Fe1) = Uanis(Fe1A)
Uanis(C1) = Uanis(C1A)
Uanis(C29) = Uanis(C29A)
Uanis(C30) = Uanis(C30A)
Uanis(C31) = Uanis(C31A)
Uanis(C32) = Uanis(C32A)
Uanis(C33) = Uanis(C33A)
Uanis(C34) = Uanis(C34A)
Uanis(C28) = Uanis(C28A)
Uanis(C26) = Uanis(C26A)
Uanis(C27) = Uanis(C27A)
Uanis(C13) = Uanis(C13A)
Uanis(C12) = Uanis(C12A)
Uanis(C24A) = Uanis(C24)
Uanis(C13) = Uanis(C13A)
4. Rigid body (RIGU) restrains
 All non-hydrogen atoms
 with sigma for 1-2 distances of 0.004 and sigma for 1-3 distances of 0.004
5. Others
 Sof(C1)=Sof(H1A)=Sof(H1B)=Sof(H1C)=Sof(P1A)=Sof(C3A)=Sof(H3AA)=Sof(H3AB)=
 Sof(H3AC)=Sof(C2A)=Sof(H2AA)=Sof(H2AB)=Sof(H2AC)=Sof(C4A)=Sof(H4AA)=Sof(H4AB)=
 Sof(H4AC)=Sof(Fe1A)=Sof(N1A)=Sof(N2A)=Sof(N3A)=Sof(C5A)=Sof(H5AA)=Sof(H5AB)=
 Sof(H5AC)=Sof(C6A)=Sof(H6AA)=Sof(H6AB)=Sof(H6AC)=Sof(C7A)=Sof(H7A)=Sof(C8A)=
 Sof(C9A)=Sof(H9A)=Sof(C10A)=Sof(H10A)=Sof(C11A)=Sof(H11A)=Sof(C12A)=Sof(C13A)=
 Sof(C14A)=Sof(H14A)=Sof(C15A)=Sof(H15D)=Sof(H15E)=Sof(H15F)=Sof(C16A)=
 Sof(H16D)=Sof(H16E)=Sof(H16F)=Sof(C17A)=Sof(H17D)=Sof(H17E)=Sof(H17F)=
 Sof(C18A)=Sof(C19A)=Sof(C20A)=Sof(H20A)=Sof(C21A)=Sof(H21A)=Sof(C22A)=
 Sof(H22A)=Sof(C23A)=Sof(C24A)=Sof(C25A)=Sof(H25D)=Sof(H25E)=Sof(H25F)=
 Sof(C26A)=Sof(H26D)=Sof(H26E)=Sof(H26F)=Sof(C27A)=Sof(H27D)=Sof(H27E)=
 Sof(H27F)=Sof(C28A)=Sof(H28A)=Sof(C29A)=Sof(C30A)=Sof(H30A)=Sof(C31A)=
 Sof(H31A)=Sof(C32A)=Sof(H32A)=Sof(C33A)=Sof(C34A)=Sof(C35A)=Sof(H35A)=
 Sof(C36A)=Sof(H36D)=Sof(H36E)=Sof(H36F)=Sof(C37A)=Sof(H37D)=Sof(H37E)=
 Sof(H37F)=1-FVAR(1)
 Sof(P1)=Sof(C2)=Sof(H2A)=Sof(H2B)=Sof(H2C)=Sof(C3)=Sof(H3A)=Sof(H3B)=Sof(H3C)=
 Sof(C4)=Sof(H4A)=Sof(H4B)=Sof(H4C)=Sof(Fe1)=Sof(N1)=Sof(N2)=Sof(N3)=Sof(C5)=
 Sof(H5A)=Sof(H5B)=Sof(H5C)=Sof(C6)=Sof(H6A)=Sof(H6B)=Sof(H6C)=Sof(C7)=Sof(H7)=
 Sof(C8)=Sof(C9)=Sof(H9)=Sof(C10)=Sof(H10)=Sof(C11)=Sof(H11)=Sof(C12)=Sof(C13)=
 Sof(C14)=Sof(H14)=Sof(C15)=Sof(H15A)=Sof(H15B)=Sof(H15C)=Sof(C16)=Sof(H16A)=
 Sof(H16B)=Sof(H16C)=Sof(C17)=Sof(H17A)=Sof(H17B)=Sof(H17C)=Sof(C18)=Sof(C19)=
 Sof(C20)=Sof(H20)=Sof(C21)=Sof(H21)=Sof(C22)=Sof(H22)=Sof(C23)=Sof(C24)=
 Sof(C25)=Sof(H25A)=Sof(H25B)=Sof(H25C)=Sof(C26)=Sof(H26A)=Sof(H26B)=Sof(H26C)=
 Sof(C27)=Sof(H27A)=Sof(H27B)=Sof(H27C)=Sof(C28)=Sof(H28)=Sof(C29)=Sof(C30)=
 Sof(H30)=Sof(C31)=Sof(H31)=Sof(C32)=Sof(H32)=Sof(C33)=Sof(C34)=Sof(C35)=
 Sof(H35)=Sof(C36)=Sof(H36A)=Sof(H36B)=Sof(H36C)=Sof(C37)=Sof(H37A)=Sof(H37B)=
 Sof(H37C)=Sof(C1A)=Sof(H1AA)=Sof(H1AB)=Sof(H1AC)=FVAR(1)
6.a Ternary CH refined with riding coordinates:
 C7(H7), C14(H14), C28(H28), C35(H35), C7A(H7A), C14A(H14A), C28A(H28A),
 C35A(H35A)
6.b Aromatic/amide H refined with riding coordinates:
 C9(H9), C10(H10), C11(H11), C20(H20), C21(H21), C22(H22), C30(H30), C31(H31),
 C32(H32), C9A(H9A), C10A(H10A), C11A(H11A), C20A(H20A), C21A(H21A), C22A(H22A),
  C30A(H30A), C31A(H31A), C32A(H32A)
6.c Idealised Me refined as rotating group:
 C2(H2A,H2B,H2C), C3(H3A,H3B,H3C), C4(H4A,H4B,H4C), C1(H1A,H1B,H1C), C5(H5A,
 H5B,H5C), C6(H6A,H6B,H6C), C15(H15A,H15B,H15C), C16(H16A,H16B,H16C), C17(H17A,
 H17B,H17C), C25(H25A,H25B,H25C), C26(H26A,H26B,H26C), C27(H27A,H27B,H27C),
 C36(H36A,H36B,H36C), C37(H37A,H37B,H37C), C3A(H3AA,H3AB,H3AC), C2A(H2AA,H2AB,
 H2AC), C4A(H4AA,H4AB,H4AC), C1A(H1AA,H1AB,H1AC), C5A(H5AA,H5AB,H5AC), C6A(H6AA,
 H6AB,H6AC), C15A(H15D,H15E,H15F), C16A(H16D,H16E,H16F), C17A(H17D,H17E,H17F),
 C25A(H25D,H25E,H25F), C26A(H26D,H26E,H26F), C27A(H27D,H27E,H27F), C36A(H36D,
 H36E,H36F), C37A(H37D,H37E,H37F)
;
_shelx_shelxl_version_number 2014/7
_olex2_submission_special_instructions 'No special instructions were received'

loop_
_space_group_symop_operation_xyz
'x, y, z'
'-x, y+1/2, -z+1/2'
'-x, -y, -z'
'x, -y-1/2, z-1/2'

loop_
_atom_site_label
_atom_site_type_symbol
_atom_site_fract_x
_atom_site_fract_y
_atom_site_fract_z
_atom_site_U_iso_or_equiv
_atom_site_adp_type
_atom_site_occupancy
_atom_site_site_symmetry_order
_atom_site_calc_flag
_atom_site_refinement_flags_posn
_atom_site_refinement_flags_adp
_atom_site_refinement_flags_occupancy
_atom_site_disorder_assembly
_atom_site_disorder_group
P1 P 0.8398(2) 0.7444(3) 0.5111(3) 0.0228(7) Uani 0.603(6) 1 d . U P A 1
C2 C 0.9048(7) 0.8470(10) 0.5635(11) 0.030(3) Uani 0.603(6) 1 d . U P A 1
H2A H 0.9356 0.8777 0.5245 0.044 Uiso 0.603(6) 1 calc GR . P A 1
H2B H 0.9408 0.8160 0.6108 0.044 Uiso 0.603(6) 1 calc GR . P A 1
H2C H 0.8731 0.9026 0.5833 0.044 Uiso 0.603(6) 1 calc GR . P A 1
C3 C 0.7971(5) 0.8093(8) 0.4133(5) 0.0317(19) Uani 0.603(6) 1 d . U P A 1
H3A H 0.7586 0.8626 0.4235 0.047 Uiso 0.603(6) 1 calc GR . P A 1
H3B H 0.7708 0.7562 0.3740 0.047 Uiso 0.603(6) 1 calc GR . P A 1
H3C H 0.8392 0.8437 0.3900 0.047 Uiso 0.603(6) 1 calc GR . P A 1
C4 C 0.9099(6) 0.6587(8) 0.4723(6) 0.040(2) Uani 0.603(6) 1 d . U P A 1
H4A H 0.9452 0.7019 0.4453 0.060 Uiso 0.603(6) 1 calc GR . P A 1
H4B H 0.8811 0.6085 0.4321 0.060 Uiso 0.603(6) 1 calc GR . P A 1
H4C H 0.9411 0.6195 0.5187 0.060 Uiso 0.603(6) 1 calc GR . P A 1
Fe1 Fe 0.7485(3) 0.6605(5) 0.5811(4) 0.0157(6) Uani 0.603(6) 1 d . U P A 1
C1 C 0.768(3) 0.738(3) 0.690(2) 0.031(3) Uani 0.397(6) 1 d . U P A 1
H1A H 0.8092 0.7007 0.7288 0.047 Uiso 0.397(6) 1 calc GR . P A 1
H1B H 0.7193 0.7402 0.7123 0.047 Uiso 0.397(6) 1 calc GR . P A 1
H1C H 0.7858 0.8102 0.6811 0.047 Uiso 0.397(6) 1 calc GR . P A 1
N1 N 0.6542(5) 0.7405(8) 0.5303(6) 0.0156(19) Uani 0.603(6) 1 d . U P A 1
N2 N 0.7197(5) 0.5847(6) 0.4817(5) 0.0165(16) Uani 0.603(6) 1 d . U P A 1
N3 N 0.8060(7) 0.5280(9) 0.6103(6) 0.023(2) Uani 0.603(6) 1 d . U P A 1
C5 C 0.7582(5) 1.0201(9) 0.6312(6) 0.047(3) Uani 0.603(6) 1 d D U P A 1
H5A H 0.8061 1.0454 0.6129 0.070 Uiso 0.603(6) 1 calc GR . P A 1
H5B H 0.7729 0.9712 0.6781 0.070 Uiso 0.603(6) 1 calc GR . P A 1
H5C H 0.7295 1.0807 0.6487 0.070 Uiso 0.603(6) 1 calc GR . P A 1
C6 C 0.6841(5) 1.0352(7) 0.4841(6) 0.044(2) Uani 0.603(6) 1 d D U P A 1
H6A H 0.6542 1.0963 0.4988 0.067 Uiso 0.603(6) 1 calc GR . P A 1
H6B H 0.6519 0.9965 0.4381 0.067 Uiso 0.603(6) 1 calc GR . P A 1
H6C H 0.7328 1.0600 0.4672 0.067 Uiso 0.603(6) 1 calc GR . P A 1
C7 C 0.7050(5) 0.9621(6) 0.5590(4) 0.0241(17) Uani 0.603(6) 1 d D U P A 1
H7 H 0.7356 0.9010 0.5424 0.029 Uiso 0.603(6) 1 calc R . P A 1
C8 C 0.6311(5) 0.9186(8) 0.5844(5) 0.0207(18) Uani 0.603(6) 1 d . U P A 1
C9 C 0.5825(6) 0.9822(7) 0.6225(6) 0.0281(18) Uani 0.603(6) 1 d . U P A 1
H9 H 0.5953 1.0550 0.6317 0.034 Uiso 0.603(6) 1 calc R . P A 1
C10 C 0.5163(5) 0.9423(8) 0.6475(6) 0.031(2) Uani 0.603(6) 1 d . U P A 1
H10 H 0.4840 0.9880 0.6732 0.037 Uiso 0.603(6) 1 calc R . P A 1
C11 C 0.4963(6) 0.8383(9) 0.6358(7) 0.029(2) Uani 0.603(6) 1 d . U P A 1
H11 H 0.4507 0.8121 0.6543 0.035 Uiso 0.603(6) 1 calc R . P A 1
C12 C 0.5411(7) 0.7699(11) 0.5974(8) 0.0227(16) Uani 0.603(6) 1 d . U P A 1
C13 C 0.6093(6) 0.8114(9) 0.5714(6) 0.0169(15) Uani 0.603(6) 1 d . U P A 1
C14 C 0.5193(15) 0.6509(18) 0.5857(13) 0.032(3) Uani 0.603(6) 1 d D U P A 1
H14 H 0.5625 0.6120 0.5651 0.039 Uiso 0.603(6) 1 calc R . P A 1
C15 C 0.5095(19) 0.6068(18) 0.6698(15) 0.043(5) Uani 0.603(6) 1 d D U P A 1
H15A H 0.5589 0.6163 0.7098 0.065 Uiso 0.603(6) 1 calc GR . P A 1
H15B H 0.4967 0.5311 0.6643 0.065 Uiso 0.603(6) 1 calc GR . P A 1
H15C H 0.4667 0.6446 0.6894 0.065 Uiso 0.603(6) 1 calc GR . P A 1
C16 C 0.4411(15) 0.638(3) 0.5234(16) 0.047(6) Uani 0.603(6) 1 d D U P A 1
H16A H 0.3992 0.6779 0.5431 0.070 Uiso 0.603(6) 1 calc GR . P A 1
H16B H 0.4267 0.5628 0.5186 0.070 Uiso 0.603(6) 1 calc GR . P A 1
H16C H 0.4476 0.6651 0.4690 0.070 Uiso 0.603(6) 1 calc GR . P A 1
C17 C 0.5632(5) 0.7782(7) 0.3941(5) 0.0224(18) Uani 0.603(6) 1 d . U P A 1
H17A H 0.5330 0.8194 0.4283 0.034 Uiso 0.603(6) 1 calc GR . P A 1
H17B H 0.5277 0.7296 0.3584 0.034 Uiso 0.603(6) 1 calc GR . P A 1
H17C H 0.5880 0.8265 0.3595 0.034 Uiso 0.603(6) 1 calc GR . P A 1
C18 C 0.6264(5) 0.7154(7) 0.4497(5) 0.0146(18) Uani 0.603(6) 1 d . U P A 1
C19 C 0.6636(5) 0.6274(8) 0.4196(5) 0.0163(17) Uani 0.603(6) 1 d . U P A 1
C20 C 0.6525(5) 0.5839(7) 0.3402(5) 0.0256(17) Uani 0.603(6) 1 d . U P A 1
H20 H 0.6163 0.6150 0.2959 0.031 Uiso 0.603(6) 1 calc R . P A 1
C21 C 0.6955(5) 0.4935(8) 0.3270(5) 0.0270(18) Uani 0.603(6) 1 d . U P A 1
H21 H 0.6883 0.4634 0.2729 0.032 Uiso 0.603(6) 1 calc R . P A 1
C22 C 0.7489(6) 0.4461(8) 0.3915(6) 0.0296(18) Uani 0.603(6) 1 d . U P A 1
H22 H 0.7769 0.3837 0.3820 0.036 Uiso 0.603(6) 1 calc R . P A 1
C23 C 0.7601(5) 0.4927(7) 0.4701(5) 0.0196(16) Uani 0.603(6) 1 d . U P A 1
C24 C 0.8088(5) 0.4614(7) 0.5461(6) 0.0233(14) Uani 0.603(6) 1 d . U P A 1
C25 C 0.8571(6) 0.3630(8) 0.5501(7) 0.048(2) Uani 0.603(6) 1 d . U P A 1
H25A H 0.9026 0.3754 0.5229 0.071 Uiso 0.603(6) 1 calc GR . P A 1
H25B H 0.8248 0.3053 0.5216 0.071 Uiso 0.603(6) 1 calc GR . P A 1
H25C H 0.8759 0.3435 0.6083 0.071 Uiso 0.603(6) 1 calc GR . P A 1
C26 C 1.0023(16) 0.6877(19) 0.764(2) 0.042(3) Uani 0.603(6) 1 d D U P A 1
H26A H 1.0346 0.6537 0.8125 0.063 Uiso 0.603(6) 1 calc GR . P A 1
H26B H 0.9615 0.7315 0.7822 0.063 Uiso 0.603(6) 1 calc GR . P A 1
H26C H 1.0359 0.7325 0.7361 0.063 Uiso 0.603(6) 1 calc GR . P A 1
C27 C 1.0282(12) 0.537(2) 0.6744(14) 0.059(5) Uani 0.603(6) 1 d D U P A 1
H27A H 1.0638 0.5843 0.6515 0.089 Uiso 0.603(6) 1 calc GR . P A 1
H27B H 1.0040 0.4866 0.6315 0.089 Uiso 0.603(6) 1 calc GR . P A 1
H27C H 1.0583 0.4977 0.7216 0.089 Uiso 0.603(6) 1 calc GR . P A 1
C28 C 0.9629(12) 0.6026(19) 0.7040(12) 0.036(3) Uani 0.603(6) 1 d D U P A 1
H28 H 0.9311 0.6387 0.6545 0.044 Uiso 0.603(6) 1 calc R . P A 1
C29 C 0.9086(8) 0.5256(14) 0.7393(7) 0.0283(19) Uani 0.603(6) 1 d . U P A 1
C30 C 0.9329(9) 0.4899(14) 0.8194(7) 0.034(2) Uani 0.603(6) 1 d . U P A 1
H30 H 0.9811 0.5151 0.8512 0.040 Uiso 0.603(6) 1 calc R . P A 1
C31 C 0.8869(8) 0.4161(12) 0.8545(6) 0.035(2) Uani 0.603(6) 1 d . U P A 1
H31 H 0.9047 0.3893 0.9089 0.042 Uiso 0.603(6) 1 calc R . P A 1
C32 C 0.8158(8) 0.3838(12) 0.8088(6) 0.034(2) Uani 0.603(6) 1 d . U P A 1
H32 H 0.7847 0.3341 0.8323 0.041 Uiso 0.603(6) 1 calc R . P A 1
C33 C 0.7883(7) 0.4217(11) 0.7295(6) 0.0338(19) Uani 0.603(6) 1 d . U P A 1
C34 C 0.8366(8) 0.4909(11) 0.6934(6) 0.0258(16) Uani 0.603(6) 1 d . U P A 1
C35 C 0.7162(6) 0.3778(8) 0.7009(8) 0.046(2) Uani 0.603(6) 1 d D U P A 1
H35 H 0.7110 0.3762 0.6391 0.055 Uiso 0.603(6) 1 calc R . P A 1
C36 C 0.6947(6) 0.2645(8) 0.7253(10) 0.087(4) Uani 0.603(6) 1 d D U P A 1
H36A H 0.7388 0.2164 0.7223 0.130 Uiso 0.603(6) 1 calc GR . P A 1
H36B H 0.6475 0.2402 0.6870 0.130 Uiso 0.603(6) 1 calc GR . P A 1
H36C H 0.6840 0.2651 0.7821 0.130 Uiso 0.603(6) 1 calc GR . P A 1
C37 C 0.6510(5) 0.4520(9) 0.7176(7) 0.062(3) Uani 0.603(6) 1 d D U P A 1
H37A H 0.6497 0.4523 0.7772 0.094 Uiso 0.603(6) 1 calc GR . P A 1
H37B H 0.6000 0.4275 0.6867 0.094 Uiso 0.603(6) 1 calc GR . P A 1
H37C H 0.6614 0.5239 0.6998 0.094 Uiso 0.603(6) 1 calc GR . P A 1
P1A P 0.8595(3) 0.7105(5) 0.5148(4) 0.0264(12) Uani 0.397(6) 1 d . U P A 2
C3A C 0.8247(8) 0.7583(12) 0.4090(8) 0.034(3) Uani 0.397(6) 1 d . U P A 2
H3AA H 0.7833 0.8116 0.4094 0.051 Uiso 0.397(6) 1 calc GR . P A 2
H3AB H 0.8032 0.6987 0.3734 0.051 Uiso 0.397(6) 1 calc GR . P A 2
H3AC H 0.8689 0.7901 0.3876 0.051 Uiso 0.397(6) 1 calc GR . P A 2
C2A C 0.9241(11) 0.8187(15) 0.5607(15) 0.028(4) Uani 0.397(6) 1 d . U P A 2
H2AA H 0.9568 0.8423 0.5210 0.043 Uiso 0.397(6) 1 calc GR . P A 2
H2AB H 0.9582 0.7937 0.6116 0.043 Uiso 0.397(6) 1 calc GR . P A 2
H2AC H 0.8917 0.8780 0.5739 0.043 Uiso 0.397(6) 1 calc GR . P A 2
C4A C 0.9302(8) 0.6132(12) 0.4937(8) 0.031(3) Uani 0.397(6) 1 d . U P A 2
H4AA H 0.9022 0.5543 0.4620 0.047 Uiso 0.397(6) 1 calc GR . P A 2
H4AB H 0.9603 0.5863 0.5463 0.047 Uiso 0.397(6) 1 calc GR . P A 2
H4AC H 0.9664 0.6460 0.4615 0.047 Uiso 0.397(6) 1 calc GR . P A 2
Fe1A Fe 0.7612(5) 0.6434(7) 0.5834(7) 0.0157(6) Uani 0.397(6) 1 d . U P A 2
C1A C 0.7636(18) 0.7171(18) 0.6933(15) 0.031(3) Uani 0.603(6) 1 d . U P A 2
H1AA H 0.8186 0.7307 0.7196 0.047 Uiso 0.603(6) 1 calc GR . P A 2
H1AB H 0.7384 0.6719 0.7296 0.047 Uiso 0.603(6) 1 calc GR . P A 2
H1AC H 0.7350 0.7845 0.6840 0.047 Uiso 0.603(6) 1 calc GR . P A 2
N1A N 0.6699(8) 0.7193(12) 0.5220(9) 0.014(2) Uani 0.397(6) 1 d . U P A 2
N2A N 0.7355(7) 0.5520(11) 0.4942(8) 0.019(2) Uani 0.397(6) 1 d . U P A 2
N3A N 0.8180(10) 0.5171(13) 0.6316(10) 0.022(3) Uani 0.397(6) 1 d . U P A 2
C5A C 0.7756(7) 1.0192(11) 0.5848(11) 0.053(4) Uani 0.397(6) 1 d D U P A 2
H5AA H 0.8271 1.0248 0.5677 0.079 Uiso 0.397(6) 1 calc GR . P A 2
H5AB H 0.7830 0.9931 0.6421 0.079 Uiso 0.397(6) 1 calc GR . P A 2
H5AC H 0.7504 1.0892 0.5815 0.079 Uiso 0.397(6) 1 calc GR . P A 2
C6A C 0.7006(9) 0.9859(13) 0.4382(9) 0.055(4) Uani 0.397(6) 1 d D U P A 2
H6AA H 0.6630 1.0443 0.4375 0.083 Uiso 0.397(6) 1 calc GR . P A 2
H6AB H 0.6766 0.9298 0.4005 0.083 Uiso 0.397(6) 1 calc GR . P A 2
H6AC H 0.7484 1.0120 0.4201 0.083 Uiso 0.397(6) 1 calc GR . P A 2
C7A C 0.7226(8) 0.9414(11) 0.5269(8) 0.039(3) Uani 0.397(6) 1 d D U P A 2
H7A H 0.7551 0.8764 0.5232 0.046 Uiso 0.397(6) 1 calc R . P A 2
C8A C 0.6489(8) 0.9055(11) 0.5584(9) 0.024(3) Uani 0.397(6) 1 d . U P A 2
C9A C 0.6031(8) 0.9833(12) 0.5888(10) 0.030(3) Uani 0.397(6) 1 d . U P A 2
H9A H 0.6207 1.0549 0.5921 0.036 Uiso 0.397(6) 1 calc R . P A 2
C10A C 0.5320(10) 0.9573(11) 0.6143(10) 0.028(3) Uani 0.397(6) 1 d . U P A 2
H10A H 0.5001 1.0098 0.6335 0.033 Uiso 0.397(6) 1 calc R . P A 2
C11A C 0.5110(10) 0.8530(13) 0.6100(9) 0.026(3) Uani 0.397(6) 1 d . U P A 2
H11A H 0.4639 0.8333 0.6285 0.031 Uiso 0.397(6) 1 calc R . P A 2
C12A C 0.5543(12) 0.7739(17) 0.5804(13) 0.0227(16) Uani 0.397(6) 1 d . U P A 2
C13A C 0.6222(10) 0.8012(15) 0.5520(10) 0.0169(15) Uani 0.397(6) 1 d . U P A 2
C14A C 0.522(2) 0.665(3) 0.5847(18) 0.028(4) Uani 0.397(6) 1 d D U P A 2
H14A H 0.5664 0.6166 0.5762 0.034 Uiso 0.397(6) 1 calc R . P A 2
C15A C 0.502(3) 0.630(3) 0.668(2) 0.030(5) Uani 0.397(6) 1 d D U P A 2
H15D H 0.5454 0.6478 0.7129 0.046 Uiso 0.397(6) 1 calc GR . P A 2
H15E H 0.4923 0.5535 0.6669 0.046 Uiso 0.397(6) 1 calc GR . P A 2
H15F H 0.4537 0.6673 0.6764 0.046 Uiso 0.397(6) 1 calc GR . P A 2
C16A C 0.454(2) 0.639(4) 0.513(3) 0.039(6) Uani 0.397(6) 1 d D U P A 2
H16D H 0.4108 0.6894 0.5132 0.059 Uiso 0.397(6) 1 calc GR . P A 2
H16E H 0.4350 0.5668 0.5198 0.059 Uiso 0.397(6) 1 calc GR . P A 2
H16F H 0.4727 0.6439 0.4600 0.059 Uiso 0.397(6) 1 calc GR . P A 2
C17A C 0.5849(7) 0.7335(12) 0.3801(8) 0.030(3) Uani 0.397(6) 1 d . U P A 2
H17D H 0.5545 0.7838 0.4074 0.045 Uiso 0.397(6) 1 calc GR . P A 2
H17E H 0.5493 0.6793 0.3511 0.045 Uiso 0.397(6) 1 calc GR . P A 2
H17F H 0.6105 0.7713 0.3400 0.045 Uiso 0.397(6) 1 calc GR . P A 2
C18A C 0.6462(8) 0.6818(13) 0.4437(9) 0.018(3) Uani 0.397(6) 1 d . U P A 2
C19A C 0.6836(7) 0.5881(11) 0.4259(8) 0.017(2) Uani 0.397(6) 1 d . U P A 2
C20A C 0.6738(8) 0.5304(13) 0.3513(8) 0.023(2) Uani 0.397(6) 1 d . U P A 2
H20A H 0.6407 0.5548 0.3021 0.028 Uiso 0.397(6) 1 calc R . P A 2
C21A C 0.7160(8) 0.4345(12) 0.3537(10) 0.029(3) Uani 0.397(6) 1 d . U P A 2
H21A H 0.7099 0.3930 0.3045 0.035 Uiso 0.397(6) 1 calc R . P A 2
C22A C 0.7661(7) 0.3975(12) 0.4243(8) 0.032(3) Uani 0.397(6) 1 d . U P A 2
H22A H 0.7939 0.3327 0.4231 0.039 Uiso 0.397(6) 1 calc R . P A 2
C23A C 0.7748(8) 0.4577(11) 0.4977(9) 0.022(2) Uani 0.397(6) 1 d . U P A 2
C24A C 0.8221(8) 0.4384(11) 0.5779(8) 0.0233(14) Uani 0.397(6) 1 d . U P A 2
C25A C 0.8649(7) 0.3363(10) 0.5962(8) 0.030(3) Uani 0.397(6) 1 d . U P A 2
H25D H 0.9133 0.3481 0.6371 0.045 Uiso 0.397(6) 1 calc GR . P A 2
H25E H 0.8785 0.3078 0.5449 0.045 Uiso 0.397(6) 1 calc GR . P A 2
H25F H 0.8310 0.2856 0.6186 0.045 Uiso 0.397(6) 1 calc GR . P A 2
C26A C 0.991(3) 0.700(3) 0.775(3) 0.042(3) Uani 0.397(6) 1 d D U P A 2
H26D H 1.0251 0.6790 0.8272 0.063 Uiso 0.397(6) 1 calc GR . P A 2
H26E H 0.9433 0.7340 0.7867 0.063 Uiso 0.397(6) 1 calc GR . P A 2
H26F H 1.0197 0.7492 0.7449 0.063 Uiso 0.397(6) 1 calc GR . P A 2
C27A C 1.041(2) 0.543(4) 0.702(2) 0.059(5) Uani 0.397(6) 1 d D U P A 2
H27D H 1.0711 0.5908 0.6724 0.089 Uiso 0.397(6) 1 calc GR . P A 2
H27E H 1.0246 0.4804 0.6681 0.089 Uiso 0.397(6) 1 calc GR . P A 2
H27F H 1.0749 0.5208 0.7546 0.089 Uiso 0.397(6) 1 calc GR . P A 2
C28A C 0.9682(19) 0.601(3) 0.721(2) 0.036(3) Uani 0.397(6) 1 d D U P A 2
H28A H 0.9361 0.6247 0.6673 0.044 Uiso 0.397(6) 1 calc R . P A 2
C29A C 0.9170(13) 0.531(2) 0.7626(12) 0.0283(19) Uani 0.397(6) 1 d . U P A 2
C30A C 0.9402(15) 0.495(2) 0.8444(12) 0.034(2) Uani 0.397(6) 1 d . U P A 2
H30A H 0.9898 0.5175 0.8747 0.040 Uiso 0.397(6) 1 calc R . P A 2
C31A C 0.8962(13) 0.4303(19) 0.8820(11) 0.035(2) Uani 0.397(6) 1 d . U P A 2
H31A H 0.9136 0.4099 0.9382 0.042 Uiso 0.397(6) 1 calc R . P A 2
C32A C 0.8246(13) 0.3931(19) 0.8377(10) 0.034(2) Uani 0.397(6) 1 d . U P A 2
H32A H 0.7930 0.3490 0.8654 0.041 Uiso 0.397(6) 1 calc R . P A 2
C33A C 0.7978(12) 0.4176(19) 0.7556(11) 0.0338(19) Uani 0.397(6) 1 d . U P A 2
C34A C 0.8446(12) 0.4893(18) 0.7174(10) 0.0258(16) Uani 0.397(6) 1 d . U P A 2
C35A C 0.7040(11) 0.3926(13) 0.6830(12) 0.046(2) Uani 0.397(6) 1 d D U P A 2
H35A H 0.6928 0.4460 0.6372 0.055 Uiso 0.397(6) 1 calc R . P A 2
C36A C 0.7069(8) 0.2791(10) 0.6515(9) 0.049(3) Uani 0.397(6) 1 d D U P A 2
H36D H 0.7376 0.2770 0.6067 0.074 Uiso 0.397(6) 1 calc GR . P A 2
H36E H 0.6530 0.2541 0.6304 0.074 Uiso 0.397(6) 1 calc GR . P A 2
H36F H 0.7319 0.2332 0.6972 0.074 Uiso 0.397(6) 1 calc GR . P A 2
C37A C 0.6463(7) 0.3990(13) 0.7438(9) 0.046(3) Uani 0.397(6) 1 d D U P A 2
H37D H 0.6539 0.3376 0.7810 0.069 Uiso 0.397(6) 1 calc GR . P A 2
H37E H 0.5919 0.3994 0.7126 0.069 Uiso 0.397(6) 1 calc GR . P A 2
H37F H 0.6561 0.4643 0.7766 0.069 Uiso 0.397(6) 1 calc GR . P A 2

loop_
_atom_site_aniso_label
_atom_site_aniso_U_11
_atom_site_aniso_U_22
_atom_site_aniso_U_33
_atom_site_aniso_U_23
_atom_site_aniso_U_13
_atom_site_aniso_U_12
P1 0.0199(17) 0.0255(19) 0.0255(13) 0.0045(13) 0.0109(12) -0.0003(11)
C2 0.013(5) 0.031(6) 0.046(5) 0.007(5) 0.007(4) 0.002(4)
C3 0.033(5) 0.038(5) 0.027(4) 0.006(3) 0.012(3) -0.003(4)
C4 0.043(5) 0.037(5) 0.050(5) 0.006(4) 0.035(4) 0.005(4)
Fe1 0.0133(16) 0.0175(17) 0.0172(4) 0.0040(10) 0.0051(10) 0.0039(9)
C1 0.033(4) 0.033(8) 0.024(3) 0.004(4) -0.007(2) 0.020(6)
N1 0.013(3) 0.020(4) 0.013(3) 0.003(3) 0.000(2) 0.004(3)
N2 0.016(3) 0.012(3) 0.024(3) 0.003(2) 0.010(2) 0.005(2)
N3 0.014(4) 0.025(3) 0.031(4) 0.012(3) 0.007(3) 0.008(3)
C5 0.027(4) 0.072(7) 0.039(5) -0.032(5) 0.000(3) -0.009(4)
C6 0.043(5) 0.036(5) 0.049(5) 0.010(4) -0.004(4) 0.001(4)
C7 0.021(4) 0.023(4) 0.027(4) -0.007(3) -0.001(3) 0.007(3)
C8 0.015(4) 0.022(3) 0.020(4) -0.005(3) -0.008(3) 0.009(3)
C9 0.022(4) 0.024(4) 0.036(5) -0.009(3) 0.001(3) 0.011(3)
C10 0.025(4) 0.032(4) 0.036(5) -0.010(4) 0.001(3) 0.011(3)
C11 0.015(4) 0.036(4) 0.035(6) -0.010(4) 0.000(3) 0.005(3)
C12 0.014(3) 0.024(2) 0.027(4) -0.004(2) -0.002(2) 0.002(2)
C13 0.012(3) 0.020(2) 0.016(4) -0.002(2) -0.007(2) 0.0076(19)
C14 0.021(6) 0.026(6) 0.048(6) -0.011(4) -0.001(4) -0.004(4)
C15 0.047(11) 0.032(9) 0.048(6) -0.011(5) 0.002(5) 0.000(8)
C16 0.032(8) 0.060(9) 0.045(8) -0.010(7) -0.003(6) -0.022(7)
C17 0.027(4) 0.014(4) 0.022(4) 0.004(3) -0.006(3) 0.005(3)
C18 0.017(4) 0.011(4) 0.016(3) 0.002(3) 0.003(2) 0.001(3)
C19 0.020(4) 0.011(4) 0.019(3) 0.002(3) 0.005(3) 0.003(3)
C20 0.030(4) 0.023(4) 0.025(3) -0.006(3) 0.011(3) -0.004(3)
C21 0.031(4) 0.021(4) 0.033(4) -0.011(3) 0.016(3) -0.006(3)
C22 0.027(4) 0.026(4) 0.040(4) -0.005(3) 0.017(3) 0.001(3)
C23 0.016(3) 0.016(4) 0.031(3) 0.006(3) 0.015(3) 0.003(3)
C24 0.013(3) 0.023(3) 0.035(4) 0.007(2) 0.008(3) 0.005(2)
C25 0.043(5) 0.044(5) 0.061(6) 0.012(4) 0.021(5) 0.025(4)
C26 0.024(7) 0.038(5) 0.067(8) 0.009(4) 0.016(5) 0.003(4)
C27 0.031(7) 0.053(5) 0.102(15) 0.003(9) 0.032(8) 0.009(5)
C28 0.021(3) 0.033(2) 0.057(7) 0.011(5) 0.015(4) 0.007(2)
C29 0.014(3) 0.027(3) 0.044(5) 0.012(4) 0.005(3) 0.0130(19)
C30 0.019(3) 0.034(3) 0.047(6) 0.014(5) 0.004(4) 0.015(2)
C31 0.024(3) 0.031(4) 0.047(6) 0.018(5) 0.003(4) 0.018(2)
C32 0.022(3) 0.032(3) 0.047(5) 0.021(5) 0.006(4) 0.013(2)
C33 0.021(3) 0.033(3) 0.047(5) 0.024(4) 0.005(3) 0.008(2)
C34 0.018(3) 0.023(2) 0.037(4) 0.013(3) 0.006(3) 0.0120(19)
C35 0.022(3) 0.045(4) 0.068(5) 0.037(3) 0.002(3) 0.002(3)
C36 0.038(5) 0.047(5) 0.170(13) 0.055(6) 0.008(6) -0.004(4)
C37 0.028(4) 0.066(6) 0.093(8) 0.044(6) 0.011(5) 0.015(4)
P1A 0.016(2) 0.039(3) 0.0228(17) 0.008(2) 0.0012(18) -0.0065(19)
C3A 0.026(6) 0.044(8) 0.032(5) 0.012(5) 0.004(4) -0.009(5)
C2A 0.018(8) 0.028(8) 0.036(7) 0.010(6) -0.002(6) 0.003(6)
C4A 0.023(6) 0.041(7) 0.032(6) 0.010(5) 0.013(5) -0.001(5)
Fe1A 0.0133(16) 0.0175(17) 0.0172(4) 0.0040(10) 0.0051(10) 0.0039(9)
C1A 0.033(4) 0.033(8) 0.024(3) 0.004(4) -0.007(2) 0.020(6)
N1A 0.013(4) 0.011(5) 0.018(4) 0.006(3) 0.002(3) 0.000(3)
N2A 0.013(4) 0.019(5) 0.024(4) 0.006(3) 0.002(3) 0.001(3)
N3A 0.012(5) 0.020(4) 0.034(5) 0.008(3) 0.006(4) 0.004(3)
C5A 0.016(5) 0.037(7) 0.100(10) -0.005(7) -0.004(6) 0.010(5)
C6A 0.039(7) 0.054(9) 0.071(7) 0.028(6) 0.005(6) 0.000(7)
C7A 0.025(5) 0.028(6) 0.060(7) 0.007(5) 0.000(4) -0.005(4)
C8A 0.014(5) 0.017(4) 0.036(7) 0.005(4) -0.011(4) 0.006(3)
C9A 0.021(5) 0.019(5) 0.049(7) 0.000(5) 0.003(5) 0.000(4)
C10A 0.021(6) 0.017(5) 0.044(8) 0.004(4) 0.004(5) 0.003(4)
C11A 0.024(6) 0.024(4) 0.029(7) 0.004(4) 0.003(4) 0.001(4)
C12A 0.014(3) 0.024(2) 0.027(4) -0.004(2) -0.002(2) 0.002(2)
C13A 0.012(3) 0.020(2) 0.016(4) -0.002(2) -0.007(2) 0.0076(19)
C14A 0.018(7) 0.026(6) 0.041(7) -0.003(5) 0.005(5) 0.001(5)
C15A 0.023(8) 0.022(12) 0.046(8) 0.001(7) 0.007(6) 0.009(8)
C16A 0.030(10) 0.037(11) 0.049(9) -0.004(7) 0.001(8) -0.012(8)
C17A 0.024(6) 0.035(8) 0.027(6) 0.010(5) -0.007(5) 0.005(5)
C18A 0.016(5) 0.020(6) 0.015(4) 0.005(4) -0.001(3) 0.003(4)
C19A 0.010(5) 0.019(5) 0.022(4) 0.007(4) 0.004(3) -0.001(4)
C20A 0.020(6) 0.025(6) 0.026(5) 0.001(4) 0.009(4) -0.004(4)
C21A 0.027(6) 0.026(6) 0.034(6) -0.002(4) 0.005(4) -0.006(5)
C22A 0.030(6) 0.033(6) 0.034(5) -0.002(4) 0.004(4) 0.001(5)
C23A 0.015(5) 0.018(5) 0.033(5) 0.004(3) 0.004(4) 0.003(4)
C24A 0.013(3) 0.023(3) 0.035(4) 0.007(2) 0.008(3) 0.005(2)
C25A 0.029(6) 0.027(5) 0.035(6) 0.006(5) 0.006(5) 0.015(5)
C26A 0.024(7) 0.038(5) 0.067(8) 0.009(4) 0.016(5) 0.003(4)
C27A 0.031(7) 0.053(5) 0.102(15) 0.003(9) 0.032(8) 0.009(5)
C28A 0.021(3) 0.033(2) 0.057(7) 0.011(5) 0.015(4) 0.007(2)
C29A 0.014(3) 0.027(3) 0.044(5) 0.012(4) 0.005(3) 0.0130(19)
C30A 0.019(3) 0.034(3) 0.047(6) 0.014(5) 0.004(4) 0.015(2)
C31A 0.024(3) 0.031(4) 0.047(6) 0.018(5) 0.003(4) 0.018(2)
C32A 0.022(3) 0.032(3) 0.047(5) 0.021(5) 0.006(4) 0.013(2)
C33A 0.021(3) 0.033(3) 0.047(5) 0.024(4) 0.005(3) 0.008(2)
C34A 0.018(3) 0.023(2) 0.037(4) 0.013(3) 0.006(3) 0.0120(19)
C35A 0.022(3) 0.045(4) 0.068(5) 0.037(3) 0.002(3) 0.002(3)
C36A 0.039(7) 0.040(6) 0.066(8) 0.025(5) 0.007(6) -0.009(5)
C37A 0.027(5) 0.049(8) 0.058(7) 0.033(6) -0.002(5) 0.000(5)

loop_
_atom_type_symbol
_atom_type_description
_atom_type_scat_dispersion_real
_atom_type_scat_dispersion_imag
_atom_type_scat_source
C C 0.0033 0.0016 'International Tables Vol C Tables 4.2.6.8 and 6.1.1.4'
H H 0.0000 0.0000 'International Tables Vol C Tables 4.2.6.8 and 6.1.1.4'
Fe Fe 0.3463 0.8444 'International Tables Vol C Tables 4.2.6.8 and 6.1.1.4'
N N 0.0061 0.0033 'International Tables Vol C Tables 4.2.6.8 and 6.1.1.4'
P P 0.1023 0.0942 'International Tables Vol C Tables 4.2.6.8 and 6.1.1.4'

loop_
_geom_angle_atom_site_label_1
_geom_angle_atom_site_label_2
_geom_angle_atom_site_label_3
_geom_angle
C2 P1 C3 102.0(6)
C2 P1 Fe1 119.9(6)
C3 P1 Fe1 115.5(4)
C4 P1 C2 101.4(5)
C4 P1 C3 98.3(5)
C4 P1 Fe1 116.5(4)
P1 C2 H2A 109.5
P1 C2 H2B 109.5
P1 C2 H2C 109.5
H2A C2 H2B 109.5
H2A C2 H2C 109.5
H2B C2 H2C 109.5
P1 C3 H3A 109.5
P1 C3 H3B 109.5
P1 C3 H3C 109.5
H3A C3 H3B 109.5
H3A C3 H3C 109.5
H3B C3 H3C 109.5
P1 C4 H4A 109.5
P1 C4 H4B 109.5
P1 C4 H4C 109.5
H4A C4 H4B 109.5
H4A C4 H4C 109.5
H4B C4 H4C 109.5
C1 Fe1 P1 101.1(14)
N1 Fe1 P1 97.8(4)
N1 Fe1 C1 96.8(13)
N2 Fe1 P1 84.3(4)
N2 Fe1 C1 174.2(15)
N2 Fe1 N1 80.1(4)
N2 Fe1 N3 79.5(4)
N3 Fe1 P1 98.6(4)
N3 Fe1 C1 101.7(12)
N3 Fe1 N1 152.3(6)
Fe1 C1 H1A 109.5
Fe1 C1 H1B 109.5
Fe1 C1 H1C 109.5
H1A C1 H1B 109.5
H1A C1 H1C 109.5
H1B C1 H1C 109.5
C13 N1 Fe1 126.8(7)
C18 N1 Fe1 114.2(6)
C18 N1 C13 118.7(8)
C19 N2 Fe1 118.7(6)
C19 N2 C23 121.9(8)
C23 N2 Fe1 119.2(6)
C24 N3 Fe1 115.4(6)
C24 N3 C34 118.1(9)
C34 N3 Fe1 126.0(8)
H5A C5 H5B 109.5
H5A C5 H5C 109.5
H5B C5 H5C 109.5
C7 C5 H5A 109.5
C7 C5 H5B 109.5
C7 C5 H5C 109.5
H6A C6 H6B 109.5
H6A C6 H6C 109.5
H6B C6 H6C 109.5
C7 C6 H6A 109.5
C7 C6 H6B 109.5
C7 C6 H6C 109.5
C5 C7 H7 107.8
C6 C7 C5 110.5(7)
C6 C7 H7 107.8
C8 C7 C5 111.9(6)
C8 C7 C6 110.8(6)
C8 C7 H7 107.8
C9 C8 C7 121.4(9)
C9 C8 C13 117.2(8)
C13 C8 C7 121.5(8)
C8 C9 H9 119.2
C10 C9 C8 121.6(9)
C10 C9 H9 119.2
C9 C10 H10 119.6
C11 C10 C9 120.9(8)
C11 C10 H10 119.6
C10 C11 H11 119.4
C10 C11 C12 121.1(9)
C12 C11 H11 119.4
C11 C12 C13 117.9(10)
C11 C12 C14 121.1(12)
C13 C12 C14 121.0(13)
C8 C13 N1 121.3(8)
C8 C13 C12 121.4(8)
C12 C13 N1 117.3(9)
C12 C14 H14 109.8
C15 C14 C12 107.8(16)
C15 C14 H14 109.8
C15 C14 C16 109(2)
C16 C14 C12 110(2)
C16 C14 H14 109.8
C14 C15 H15A 109.5
C14 C15 H15B 109.5
C14 C15 H15C 109.5
H15A C15 H15B 109.5
H15A C15 H15C 109.5
H15B C15 H15C 109.5
C14 C16 H16A 109.5
C14 C16 H16B 109.5
C14 C16 H16C 109.5
H16A C16 H16B 109.5
H16A C16 H16C 109.5
H16B C16 H16C 109.5
H17A C17 H17B 109.5
H17A C17 H17C 109.5
H17B C17 H17C 109.5
C18 C17 H17A 109.5
C18 C17 H17B 109.5
C18 C17 H17C 109.5
N1 C18 C17 123.4(7)
N1 C18 C19 114.9(7)
C19 C18 C17 121.6(7)
N2 C19 C18 110.6(7)
N2 C19 C20 119.6(9)
C20 C19 C18 129.9(8)
C19 C20 H20 120.6
C19 C20 C21 118.7(8)
C21 C20 H20 120.6
C20 C21 H21 119.2
C20 C21 C22 121.6(8)
C22 C21 H21 119.2
C21 C22 H22 120.8
C23 C22 C21 118.4(8)
C23 C22 H22 120.8
N2 C23 C22 119.5(8)
N2 C23 C24 110.1(7)
C22 C23 C24 130.4(9)
N3 C24 C23 114.0(7)
N3 C24 C25 125.7(8)
C23 C24 C25 120.3(8)
C24 C25 H25A 109.5
C24 C25 H25B 109.5
C24 C25 H25C 109.5
H25A C25 H25B 109.5
H25A C25 H25C 109.5
H25B C25 H25C 109.5
H26A C26 H26B 109.5
H26A C26 H26C 109.5
H26B C26 H26C 109.5
C28 C26 H26A 109.5
C28 C26 H26B 109.5
C28 C26 H26C 109.5
H27A C27 H27B 109.5
H27A C27 H27C 109.5
H27B C27 H27C 109.5
C28 C27 H27A 109.5
C28 C27 H27B 109.5
C28 C27 H27C 109.5
C26 C28 C27 108.5(14)
C26 C28 H28 108.3
C26 C28 C29 115.5(15)
C27 C28 H28 108.3
C29 C28 C27 107.9(17)
C29 C28 H28 108.3
C30 C29 C28 117.8(11)
C30 C29 C34 119.6(12)
C34 C29 C28 122.6(11)
C29 C30 H30 119.7
C29 C30 C31 120.6(11)
C31 C30 H30 119.7
C30 C31 H31 120.5
C32 C31 C30 118.9(9)
C32 C31 H31 120.5
C31 C32 H32 119.1
C31 C32 C33 121.8(11)
C33 C32 H32 119.1
C32 C33 C34 118.7(10)
C35 C33 C32 108.4(10)
C35 C33 C34 132.8(9)
C29 C34 N3 122.7(11)
C29 C34 C33 120.2(9)
C33 C34 N3 117.0(9)
C33 C35 H35 105.2
C33 C35 C36 122.3(10)
C33 C35 C37 110.1(11)
C36 C35 H35 105.2
C37 C35 H35 105.2
C37 C35 C36 107.5(9)
C35 C36 H36A 109.5
C35 C36 H36B 109.5
C35 C36 H36C 109.5
H36A C36 H36B 109.5
H36A C36 H36C 109.5
H36B C36 H36C 109.5
C35 C37 H37A 109.5
C35 C37 H37B 109.5
C35 C37 H37C 109.5
H37A C37 H37B 109.5
H37A C37 H37C 109.5
H37B C37 H37C 109.5
C3A P1A C2A 102.2(9)
C3A P1A Fe1A 115.5(5)
C2A P1A Fe1A 120.5(8)
C4A P1A C3A 99.1(7)
C4A P1A C2A 101.9(7)
C4A P1A Fe1A 114.5(5)
P1A C3A H3AA 109.5
P1A C3A H3AB 109.5
P1A C3A H3AC 109.5
H3AA C3A H3AB 109.5
H3AA C3A H3AC 109.5
H3AB C3A H3AC 109.5
P1A C2A H2AA 109.5
P1A C2A H2AB 109.5
P1A C2A H2AC 109.5
H2AA C2A H2AB 109.5
H2AA C2A H2AC 109.5
H2AB C2A H2AC 109.5
P1A C4A H4AA 109.5
P1A C4A H4AB 109.5
P1A C4A H4AC 109.5
H4AA C4A H4AB 109.5
H4AA C4A H4AC 109.5
H4AB C4A H4AC 109.5
C1A Fe1A P1A 111.1(9)
N1A Fe1A P1A 99.2(6)
N1A Fe1A C1A 96.6(9)
N1A Fe1A N3A 154.3(9)
N2A Fe1A P1A 86.4(6)
N2A Fe1A C1A 162.5(11)
N2A Fe1A N1A 81.1(7)
N2A Fe1A N3A 80.9(7)
N3A Fe1A P1A 97.8(6)
N3A Fe1A C1A 95.1(9)
Fe1A C1A H1AA 109.5
Fe1A C1A H1AB 109.5
Fe1A C1A H1AC 109.5
H1AA C1A H1AB 109.5
H1AA C1A H1AC 109.5
H1AB C1A H1AC 109.5
C13A N1A Fe1A 128.5(11)
C18A N1A Fe1A 112.9(10)
C18A N1A C13A 118.4(13)
C19A N2A Fe1A 117.6(10)
C23A N2A Fe1A 117.7(9)
C23A N2A C19A 124.4(13)
C24A N3A Fe1A 115.0(10)
C24A N3A C34A 114.5(14)
C34A N3A Fe1A 129.6(13)
H5AA C5A H5AB 109.5
H5AA C5A H5AC 109.5
H5AB C5A H5AC 109.5
C7A C5A H5AA 109.5
C7A C5A H5AB 109.5
C7A C5A H5AC 109.5
H6AA C6A H6AB 109.5
H6AA C6A H6AC 109.5
H6AB C6A H6AC 109.5
C7A C6A H6AA 109.5
C7A C6A H6AB 109.5
C7A C6A H6AC 109.5
C5A C7A H7A 106.6
C6A C7A C5A 111.4(12)
C6A C7A H7A 106.6
C8A C7A C5A 114.6(12)
C8A C7A C6A 110.6(10)
C8A C7A H7A 106.6
C9A C8A C7A 117.9(12)
C13A C8A C7A 122.7(12)
C13A C8A C9A 119.2(13)
C8A C9A H9A 119.4
C10A C9A C8A 121.2(13)
C10A C9A H9A 119.4
C9A C10A H10A 121.7
C11A C10A C9A 116.6(13)
C11A C10A H10A 121.7
C10A C11A H11A 118.0
C10A C11A C12A 124.0(14)
C12A C11A H11A 118.0
C11A C12A C14A 115.0(19)
C13A C12A C11A 118.8(16)
C13A C12A C14A 126(2)
C8A C13A N1A 119.7(13)
C12A C13A N1A 120.1(15)
C12A C13A C8A 120.0(14)
C12A C14A H14A 105.0
C12A C14A C15A 117(2)
C12A C14A C16A 113(3)
C15A C14A H14A 105.0
C15A C14A C16A 110(3)
C16A C14A H14A 105.0
C14A C15A H15D 109.5
C14A C15A H15E 109.5
C14A C15A H15F 109.5
H15D C15A H15E 109.5
H15D C15A H15F 109.5
H15E C15A H15F 109.5
C14A C16A H16D 109.5
C14A C16A H16E 109.5
C14A C16A H16F 109.5
H16D C16A H16E 109.5
H16D C16A H16F 109.5
H16E C16A H16F 109.5
H17D C17A H17E 109.5
H17D C17A H17F 109.5
H17E C17A H17F 109.5
C18A C17A H17D 109.5
C18A C17A H17E 109.5
C18A C17A H17F 109.5
N1A C18A C17A 124.0(15)
N1A C18A C19A 114.9(11)
C19A C18A C17A 121.1(13)
N2A C19A C18A 111.3(12)
N2A C19A C20A 119.5(13)
C18A C19A C20A 129.2(13)
C19A C20A H20A 121.9
C19A C20A C21A 116.3(12)
C21A C20A H20A 121.9
C20A C21A H21A 118.4
C22A C21A C20A 123.3(13)
C22A C21A H21A 118.4
C21A C22A H22A 120.6
C21A C22A C23A 118.8(13)
C23A C22A H22A 120.6
N2A C23A C22A 117.4(14)
N2A C23A C24A 112.4(12)
C22A C23A C24A 130.1(12)
N3A C24A C23A 112.7(11)
N3A C24A C25A 126.6(12)
C23A C24A C25A 120.6(11)
C24A C25A H25D 109.5
C24A C25A H25E 109.5
C24A C25A H25F 109.5
H25D C25A H25E 109.5
H25D C25A H25F 109.5
H25E C25A H25F 109.5
H26D C26A H26E 109.5
H26D C26A H26F 109.5
H26E C26A H26F 109.5
C28A C26A H26D 109.5
C28A C26A H26E 109.5
C28A C26A H26F 109.5
H27D C27A H27E 109.5
H27D C27A H27F 109.5
H27E C27A H27F 109.5
C28A C27A H27D 109.5
C28A C27A H27E 109.5
C28A C27A H27F 109.5
C26A C28A C27A 111(2)
C26A C28A H28A 107.6
C27A C28A H28A 107.6
C29A C28A C26A 109(2)
C29A C28A C27A 113(3)
C29A C28A H28A 107.6
C30A C29A C28A 122.5(19)
C30A C29A C34A 116.1(18)
C34A C29A C28A 121.1(18)
C29A C30A H30A 118.2
C31A C30A C29A 123.6(18)
C31A C30A H30A 118.2
C30A C31A H31A 120.4
C30A C31A C32A 119.2(16)
C32A C31A H31A 120.4
C31A C32A H32A 118.6
C33A C32A C31A 122.8(17)
C33A C32A H32A 118.6
C32A C33A C34A 117.0(16)
C32A C33A C35A 133.5(15)
C34A C33A C35A 108.8(13)
C29A C34A N3A 120.3(17)
C29A C34A C33A 121.1(14)
C33A C34A N3A 118.6(15)
C33A C35A H35A 113.1
C36A C35A C33A 107.4(14)
C36A C35A H35A 113.1
C36A C35A C37A 109.5(14)
C37A C35A C33A 99.6(13)
C37A C35A H35A 113.1
C35A C36A H36D 109.5
C35A C36A H36E 109.5
C35A C36A H36F 109.5
H36D C36A H36E 109.5
H36D C36A H36F 109.5
H36E C36A H36F 109.5
C35A C37A H37D 109.5
C35A C37A H37E 109.5
C35A C37A H37F 109.5
H37D C37A H37E 109.5
H37D C37A H37F 109.5
H37E C37A H37F 109.5

loop_
_geom_bond_atom_site_label_1
_geom_bond_atom_site_label_2
_geom_bond_distance
P1 C2 1.819(13)
P1 C3 1.828(9)
P1 C4 1.818(9)
P1 Fe1 2.359(8)
C2 H2A 0.9800
C2 H2B 0.9800
C2 H2C 0.9800
C3 H3A 0.9800
C3 H3B 0.9800
C3 H3C 0.9800
C4 H4A 0.9800
C4 H4B 0.9800
C4 H4C 0.9800
Fe1 C1 2.00(4)
Fe1 N1 1.962(9)
Fe1 N2 1.874(10)
Fe1 N3 1.955(10)
C1 H1A 0.9800
C1 H1B 0.9800
C1 H1C 0.9800
N1 C13 1.428(10)
N1 C18 1.356(11)
N2 C19 1.376(10)
N2 C23 1.383(11)
N3 C24 1.354(13)
N3 C34 1.443(10)
C5 H5A 0.9800
C5 H5B 0.9800
C5 H5C 0.9800
C5 C7 1.542(8)
C6 H6A 0.9800
C6 H6B 0.9800
C6 H6C 0.9800
C6 C7 1.523(9)
C7 H7 1.0000
C7 C8 1.511(11)
C8 C9 1.388(12)
C8 C13 1.407(13)
C9 H9 0.9500
C9 C10 1.374(13)
C10 H10 0.9500
C10 C11 1.361(13)
C11 H11 0.9500
C11 C12 1.382(13)
C12 C13 1.420(12)
C12 C14 1.55(2)
C14 H14 1.0000
C14 C15 1.522(11)
C14 C16 1.540(11)
C15 H15A 0.9800
C15 H15B 0.9800
C15 H15C 0.9800
C16 H16A 0.9800
C16 H16B 0.9800
C16 H16C 0.9800
C17 H17A 0.9800
C17 H17B 0.9800
C17 H17C 0.9800
C17 C18 1.508(10)
C18 C19 1.414(11)
C19 C20 1.391(11)
C20 H20 0.9500
C20 C21 1.398(12)
C21 H21 0.9500
C21 C22 1.401(13)
C22 H22 0.9500
C22 C23 1.395(12)
C23 C24 1.423(11)
C24 C25 1.488(11)
C25 H25A 0.9800
C25 H25B 0.9800
C25 H25C 0.9800
C26 H26A 0.9800
C26 H26B 0.9800
C26 H26C 0.9800
C26 C28 1.528(11)
C27 H27A 0.9800
C27 H27B 0.9800
C27 H27C 0.9800
C27 C28 1.544(10)
C28 H28 1.0000
C28 C29 1.53(2)
C29 C30 1.377(13)
C29 C34 1.397(14)
C30 H30 0.9500
C30 C31 1.411(17)
C31 H31 0.9500
C31 C32 1.373(14)
C32 H32 0.9500
C32 C33 1.383(11)
C33 C34 1.408(16)
C33 C35 1.360(19)
C35 H35 1.0000
C35 C36 1.547(11)
C35 C37 1.524(11)
C36 H36A 0.9800
C36 H36B 0.9800
C36 H36C 0.9800
C37 H37A 0.9800
C37 H37B 0.9800
C37 H37C 0.9800
P1A C3A 1.827(13)
P1A C2A 1.83(2)
P1A C4A 1.805(14)
P1A Fe1A 2.353(12)
C3A H3AA 0.9800
C3A H3AB 0.9800
C3A H3AC 0.9800
C2A H2AA 0.9800
C2A H2AB 0.9800
C2A H2AC 0.9800
C4A H4AA 0.9800
C4A H4AB 0.9800
C4A H4AC 0.9800
Fe1A C1A 2.02(2)
Fe1A N1A 1.954(15)
Fe1A N2A 1.849(17)
Fe1A N3A 1.957(16)
C1A H1AA 0.9800
C1A H1AB 0.9800
C1A H1AC 0.9800
N1A C13A 1.459(16)
N1A C18A 1.357(19)
N2A C19A 1.375(16)
N2A C23A 1.364(17)
N3A C24A 1.34(2)
N3A C34A 1.439(17)
C5A H5AA 0.9800
C5A H5AB 0.9800
C5A H5AC 0.9800
C5A C7A 1.541(12)
C6A H6AA 0.9800
C6A H6AB 0.9800
C6A H6AC 0.9800
C6A C7A 1.538(12)
C7A H7A 1.0000
C7A C8A 1.524(18)
C8A C9A 1.405(19)
C8A C13A 1.39(2)
C9A H9A 0.9500
C9A C10A 1.402(19)
C10A H10A 0.9500
C10A C11A 1.36(2)
C11A H11A 0.9500
C11A C12A 1.38(2)
C12A C13A 1.378(19)
C12A C14A 1.49(3)
C14A H14A 1.0000
C14A C15A 1.529(13)
C14A C16A 1.537(14)
C15A H15D 0.9800
C15A H15E 0.9800
C15A H15F 0.9800
C16A H16D 0.9800
C16A H16E 0.9800
C16A H16F 0.9800
C17A H17D 0.9800
C17A H17E 0.9800
C17A H17F 0.9800
C17A C18A 1.490(16)
C18A C19A 1.402(19)
C19A C20A 1.40(2)
C20A H20A 0.9500
C20A C21A 1.41(2)
C21A H21A 0.9500
C21A C22A 1.390(19)
C22A H22A 0.9500
C22A C23A 1.405(17)
C23A C24A 1.434(17)
C24A C25A 1.486(16)
C25A H25D 0.9800
C25A H25E 0.9800
C25A H25F 0.9800
C26A H26D 0.9800
C26A H26E 0.9800
C26A H26F 0.9800
C26A C28A 1.534(13)
C27A H27D 0.9800
C27A H27E 0.9800
C27A H27F 0.9800
C27A C28A 1.534(13)
C28A H28A 1.0000
C28A C29A 1.49(3)
C29A C30A 1.40(2)
C29A C34A 1.43(2)
C30A H30A 0.9500
C30A C31A 1.34(3)
C31A H31A 0.9500
C31A C32A 1.39(2)
C32A H32A 0.9500
C32A C33A 1.374(19)
C33A C34A 1.43(2)
C33A C35A 1.85(3)
C35A H35A 1.0000
C35A C36A 1.526(13)
C35A C37A 1.531(13)
C36A H36D 0.9800
C36A H36E 0.9800
C36A H36F 0.9800
C37A H37D 0.9800
C37A H37E 0.9800
C37A H37F 0.9800

loop_
_geom_torsion_atom_site_label_1
_geom_torsion_atom_site_label_2
_geom_torsion_atom_site_label_3
_geom_torsion_atom_site_label_4
_geom_torsion
P1 Fe1 N2 C19 -86.9(6)
P1 Fe1 N2 C23 87.6(6)
Fe1 N1 C13 C8 85.1(12)
Fe1 N1 C13 C12 -95.9(11)
Fe1 N1 C18 C17 -169.8(7)
Fe1 N1 C18 C19 7.7(11)
Fe1 N2 C19 C18 -11.0(9)
Fe1 N2 C19 C20 167.5(6)
Fe1 N2 C23 C22 -168.8(7)
Fe1 N2 C23 C24 11.0(9)
Fe1 N3 C24 C23 -8.3(11)
Fe1 N3 C24 C25 171.7(8)
Fe1 N3 C34 C29 -82.1(15)
Fe1 N3 C34 C33 94.3(14)
N1 Fe1 N2 C19 12.0(7)
N1 Fe1 N2 C23 -173.4(7)
N1 C18 C19 N2 1.6(11)
N1 C18 C19 C20 -176.7(9)
N2 C19 C20 C21 3.8(11)
N2 C23 C24 N3 -1.2(10)
N2 C23 C24 C25 178.8(7)
N3 Fe1 N2 C19 173.2(7)
N3 Fe1 N2 C23 -12.3(7)
C5 C7 C8 C9 51.7(10)
C5 C7 C8 C13 -127.4(9)
C6 C7 C8 C9 -72.1(10)
C6 C7 C8 C13 108.8(10)
C7 C8 C9 C10 -178.5(8)
C7 C8 C13 N1 -2.8(13)
C7 C8 C13 C12 178.2(9)
C8 C9 C10 C11 0.3(14)
C9 C8 C13 N1 178.0(8)
C9 C8 C13 C12 -1.0(14)
C9 C10 C11 C12 -1.0(15)
C10 C11 C12 C13 0.7(16)
C10 C11 C12 C14 178.8(13)
C11 C12 C13 N1 -178.7(10)
C11 C12 C13 C8 0.3(16)
C11 C12 C14 C15 -52(2)
C11 C12 C14 C16 68(2)
C13 N1 C18 C17 16.6(14)
C13 N1 C18 C19 -166.0(8)
C13 C8 C9 C10 0.7(13)
C13 C12 C14 C15 126.3(18)
C13 C12 C14 C16 -114(2)
C14 C12 C13 N1 3.2(16)
C14 C12 C13 C8 -177.8(12)
C17 C18 C19 N2 179.1(7)
C17 C18 C19 C20 0.7(13)
C18 N1 C13 C8 -102.2(11)
C18 N1 C13 C12 76.9(12)
C18 C19 C20 C21 -177.9(8)
C19 N2 C23 C22 5.5(11)
C19 N2 C23 C24 -174.6(7)
C19 C20 C21 C22 0.2(12)
C20 C21 C22 C23 -1.5(12)
C21 C22 C23 N2 -1.3(12)
C21 C22 C23 C24 178.9(8)
C22 C23 C24 N3 178.6(9)
C22 C23 C24 C25 -1.4(13)
C23 N2 C19 C18 174.6(7)
C23 N2 C19 C20 -6.8(11)
C24 N3 C34 C29 105.9(14)
C24 N3 C34 C33 -77.8(15)
C26 C28 C29 C30 -41(2)
C26 C28 C29 C34 139.6(18)
C27 C28 C29 C30 80.9(17)
C27 C28 C29 C34 -98.9(17)
C28 C29 C30 C31 -177.8(16)
C28 C29 C34 N3 -3(2)
C28 C29 C34 C33 -178.8(15)
C29 C30 C31 C32 -3(2)
C30 C29 C34 N3 177.6(12)
C30 C29 C34 C33 1(2)
C30 C31 C32 C33 0(2)
C31 C32 C33 C34 3.4(19)
C31 C32 C33 C35 -178.5(13)
C32 C33 C34 N3 179.5(11)
C32 C33 C34 C29 -4.0(19)
C32 C33 C35 C36 -33.0(17)
C32 C33 C35 C37 94.6(12)
C34 N3 C24 C23 164.6(9)
C34 N3 C24 C25 -15.4(15)
C34 C29 C30 C31 2(2)
C34 C33 C35 C36 144.7(16)
C34 C33 C35 C37 -87.7(19)
C35 C33 C34 N3 2(2)
C35 C33 C34 C29 178.4(15)
P1A Fe1A N2A C19A -86.0(10)
P1A Fe1A N2A C23A 88.0(10)
Fe1A N1A C13A C8A 80.9(19)
Fe1A N1A C13A C12A -93.8(19)
Fe1A N1A C18A C17A -171.9(11)
Fe1A N1A C18A C19A 8.6(16)
Fe1A N2A C19A C18A -12.8(15)
Fe1A N2A C19A C20A 167.9(10)
Fe1A N2A C23A C22A -168.4(10)
Fe1A N2A C23A C24A 9.3(15)
Fe1A N3A C24A C23A -7.6(17)
Fe1A N3A C24A C25A 176.5(12)
Fe1A N3A C34A C29A -82(2)
Fe1A N3A C34A C33A 99(2)
C1A Fe1A N2A C19A 98(3)
C1A Fe1A N2A C23A -88(3)
N1A Fe1A N2A C19A 13.9(11)
N1A Fe1A N2A C23A -172.2(12)
N1A C18A C19A N2A 2.0(17)
N1A C18A C19A C20A -178.7(13)
N2A C19A C20A C21A 3.4(17)
N2A C23A C24A N3A -0.6(17)
N2A C23A C24A C25A 175.5(12)
N3A Fe1A N2A C19A 175.5(11)
N3A Fe1A N2A C23A -10.5(12)
C5A C7A C8A C9A 46.8(16)
C5A C7A C8A C13A -138.5(15)
C6A C7A C8A C9A -80.1(16)
C6A C7A C8A C13A 94.7(17)
C7A C8A C9A C10A 176.2(12)
C7A C8A C13A N1A 6(2)
C7A C8A C13A C12A -178.8(14)
C8A C9A C10A C11A 2(2)
C9A C8A C13A N1A -178.9(13)
C9A C8A C13A C12A -4(2)
C9A C10A C11A C12A -2(2)
C10A C11A C12A C13A -1(3)
C10A C11A C12A C14A 177.4(19)
C11A C12A C13A N1A 178.7(16)
C11A C12A C13A C8A 4(3)
C11A C12A C14A C15A -49(4)
C11A C12A C14A C16A 81(3)
C13A N1A C18A C17A 13(2)
C13A N1A C18A C19A -166.1(13)
C13A C8A C9A C10A 1(2)
C13A C12A C14A C15A 129(3)
C13A C12A C14A C16A -101(4)
C14A C12A C13A N1A 1(3)
C14A C12A C13A C8A -174(2)
C17A C18A C19A N2A -177.5(11)
C17A C18A C19A C20A 2(2)
C18A N1A C13A C8A -105.4(18)
C18A N1A C13A C12A 80(2)
C18A C19A C20A C21A -175.8(12)
C19A N2A C23A C22A 5.1(19)
C19A N2A C23A C24A -177.2(12)
C19A C20A C21A C22A -1.1(18)
C20A C21A C22A C23A 0.7(19)
C21A C22A C23A N2A -2.5(18)
C21A C22A C23A C24A -179.7(13)
C22A C23A C24A N3A 176.7(15)
C22A C23A C24A C25A -7(2)
C23A N2A C19A C18A 173.7(12)
C23A N2A C19A C20A -5.6(19)
C24A N3A C34A C29A 109(2)
C24A N3A C34A C33A -69(2)
C26A C28A C29A C30A -55(4)
C26A C28A C29A C34A 131(3)
C27A C28A C29A C30A 70(3)
C27A C28A C29A C34A -104(3)
C28A C29A C30A C31A -178(3)
C28A C29A C34A N3A -3(3)
C28A C29A C34A C33A 176(2)
C29A C30A C31A C32A 2(4)
C30A C29A C34A N3A -176.5(19)
C30A C29A C34A C33A 2(3)
C30A C31A C32A C33A 2(3)
C31A C32A C33A C34A -4(3)
C31A C32A C33A C35A -173(2)
C32A C33A C34A N3A -179.7(17)
C32A C33A C34A C29A 1(3)
C32A C33A C35A C36A -81(2)
C32A C33A C35A C37A 33(3)
C34A N3A C24A C23A 162.7(13)
C34A N3A C24A C25A -13(2)
C34A C29A C30A C31A -4(3)
C34A C33A C35A C36A 109.0(18)
C34A C33A C35A C37A -136.9(17)
C35A C33A C34A N3A -8(2)
C35A C33A C34A C29A 173.6(18)
